data_7042185
loop_
_publ_author_name
'Hebenbrock, Marian'
'Stegemann, Linda'
'K\"osters, Jutta'
'Doltsinis, Nikos L.'
'M\"uller, Jens'
'Strassert, Cristian A.'

_publ_section_title
;
 Phosphorescent Pt(ii) complexes bearing a monoanionic C^N^N luminophore
 and tunable ancillary ligands.
;
_journal_issue 10
_journal_name_full 'Dalton transactions (Cambridge, England : 2003)'
_journal_page_first 3160
_journal_page_last 3169
_journal_paper_doi 10.1039/c7dt00393e
_journal_volume 46
_journal_year 2017
_chemical_formula_sum 'C20 H15 Cl N4 Pt'
_chemical_formula_weight 541.90
_chemical_name_systematic
;
 ?
;
_space_group_crystal_system monoclinic
_space_group_IT_number 14
_space_group_name_Hall '-P 2ybc'
_space_group_name_H-M_alt 'P 1 21/c 1'
_symmetry_space_group_name_Hall '-P 2ybc'
_symmetry_space_group_name_H-M 'P 1 21/c 1'
_atom_sites_solution_hydrogens geom
_audit_creation_method SHELXL-2013
_audit_update_record
;
2016-04-08 deposited with the CCDC.
2017-02-14 downloaded from the CCDC.
;
_cell_angle_alpha 90
_cell_angle_beta 96.568(3)
_cell_angle_gamma 90
_cell_formula_units_Z 4
_cell_length_a 11.3866(15)
_cell_length_b 11.7661(16)
_cell_length_c 13.1533(18)
_cell_measurement_reflns_used 9997
_cell_measurement_temperature 100(2)
_cell_measurement_theta_max 30.09
_cell_measurement_theta_min 2.50
_cell_volume 1750.7(4)
_computing_cell_refinement 'Bruker SAINT'
_computing_data_collection 'Bruker APEX2'
_computing_data_reduction 'Bruker SAINT'
_computing_molecular_graphics 'Bruker SHELXTL'
_computing_publication_material 'Bruker SHELXTL'
_computing_structure_refinement 'SHELXL-2013 (Sheldrick 2013)'
_computing_structure_solution 'SHELXS-97 (Sheldrick 2008)'
_diffrn_ambient_temperature 100(2)
_diffrn_measured_fraction_theta_full 0.997
_diffrn_measured_fraction_theta_max 0.996
_diffrn_measurement_device_type 'Photon 100 CMOS-detector'
_diffrn_measurement_method 'omega scan'
_diffrn_radiation_type MoK\a
_diffrn_radiation_wavelength 0.71073
_diffrn_reflns_av_R_equivalents 0.0494
_diffrn_reflns_av_unetI/netI 0.0314
_diffrn_reflns_Laue_measured_fraction_full 0.997
_diffrn_reflns_Laue_measured_fraction_max 0.996
_diffrn_reflns_limit_h_max 16
_diffrn_reflns_limit_h_min -16
_diffrn_reflns_limit_k_max 16
_diffrn_reflns_limit_k_min -16
_diffrn_reflns_limit_l_max 18
_diffrn_reflns_limit_l_min -18
_diffrn_reflns_number 26319
_diffrn_reflns_point_group_measured_fraction_full 0.997
_diffrn_reflns_point_group_measured_fraction_max 0.996
_diffrn_reflns_theta_full 25.242
_diffrn_reflns_theta_max 30.114
_diffrn_reflns_theta_min 2.329
_diffrn_source Microfocus
_exptl_absorpt_coefficient_mu 8.179
_exptl_absorpt_correction_T_max 0.7460
_exptl_absorpt_correction_T_min 0.2911
_exptl_absorpt_correction_type multi-scan
_exptl_absorpt_process_details 'SADABS V2008/1 (Bruker AXS)'
_exptl_crystal_colour yellow
_exptl_crystal_density_diffrn 2.056
_exptl_crystal_description block
_exptl_crystal_F_000 1032
_exptl_crystal_size_max 0.260
_exptl_crystal_size_mid 0.120
_exptl_crystal_size_min 0.090
_refine_diff_density_max 1.579
_refine_diff_density_min -1.385
_refine_diff_density_rms 0.139
_refine_ls_extinction_method none
_refine_ls_goodness_of_fit_ref 1.073
_refine_ls_hydrogen_treatment constr
_refine_ls_matrix_type full
_refine_ls_number_parameters 235
_refine_ls_number_reflns 5122
_refine_ls_number_restraints 0
_refine_ls_restrained_S_all 1.073
_refine_ls_R_factor_all 0.0221
_refine_ls_R_factor_gt 0.0209
_refine_ls_shift/su_max 0.002
_refine_ls_shift/su_mean 0.000
_refine_ls_structure_factor_coef Fsqd
_refine_ls_weighting_details 'w=1/[\s^2^(Fo^2^)+(0.0238P)^2^+1.4860P] where P=(Fo^2^+2Fc^2^)/3'
_refine_ls_weighting_scheme calc
_refine_ls_wR_factor_gt 0.0534
_refine_ls_wR_factor_ref 0.0540
_reflns_Friedel_coverage 0.000
_reflns_number_gt 4894
_reflns_number_total 5122
_reflns_threshold_expression 'I > 2\s(I)'
_cod_data_source_file c7dt00393e2.cif
_cod_data_source_block sadp21
_cod_depositor_comments 'Adding full bibliography for 7042183--7042186.cif.'
_cod_database_code 7042185
_shelx_space_group_comment
;
The symmetry employed for this shelxl refinement is uniquely defined
by the following loop, which should always be used as a source of
symmetry information in preference to the above space-group names.
They are only intended as comments.
;
_shelx_estimated_absorpt_t_min 0.225
_shelx_estimated_absorpt_t_max 0.526
_shelxl_version_number 2013-4

loop_
_space_group_symop_operation_xyz
'x, y, z'
'-x, y+1/2, -z+1/2'
'-x, -y, -z'
'x, -y-1/2, z-1/2'

loop_
_atom_site_label
_atom_site_type_symbol
_atom_site_fract_x
_atom_site_fract_y
_atom_site_fract_z
_atom_site_U_iso_or_equiv
_atom_site_adp_type
_atom_site_occupancy
_atom_site_site_symmetry_order
_atom_site_calc_flag
_atom_site_refinement_flags_posn
_atom_site_refinement_flags_adp
Cl1 Cl 0.62780(5) 0.35209(5) 0.07052(4) 0.01767(11) Uani 1 1 d . .
Pt1 Pt 0.51696(2) 0.19085(2) 0.08302(2) 0.01091(4) Uani 1 1 d . .
C1 C 0.3792(2) -0.1212(2) 0.16884(18) 0.0159(4) Uani 1 1 d . .
H1 H 0.4008 -0.1784 0.2184 0.019 Uiso 1 1 calc R U
C2 C 0.4483(2) -0.02499(18) 0.16329(16) 0.0126(4) Uani 1 1 d . .
N3 N 0.41798(16) 0.05524(15) 0.09124(14) 0.0112(3) Uani 1 1 d . .
C4 C 0.3200(2) 0.0462(2) 0.02301(17) 0.0145(4) Uani 1 1 d . .
C5 C 0.2479(2) -0.0485(2) 0.02701(19) 0.0173(4) Uani 1 1 d . .
H5 H 0.1785 -0.0562 -0.0200 0.021 Uiso 1 1 calc R U
C6 C 0.2779(2) -0.1320(2) 0.1003(2) 0.0191(5) Uani 1 1 d . .
H6 H 0.2287 -0.1968 0.1034 0.023 Uiso 1 1 calc R U
C7 C 0.3061(2) 0.1431(2) -0.04766(17) 0.0146(4) Uani 1 1 d . .
C8 C 0.3938(2) 0.2294(2) -0.02998(17) 0.0136(4) Uani 1 1 d . .
C9 C 0.3826(2) 0.3245(2) -0.09405(19) 0.0180(5) Uani 1 1 d . .
H9 H 0.4395 0.3838 -0.0843 0.022 Uiso 1 1 calc R U
C10 C 0.2894(2) 0.3337(2) -0.17201(19) 0.0208(5) Uani 1 1 d . .
H10 H 0.2832 0.3993 -0.2143 0.025 Uiso 1 1 calc R U
C11 C 0.2049(2) 0.2479(2) -0.18890(19) 0.0202(5) Uani 1 1 d . .
H11 H 0.1420 0.2546 -0.2426 0.024 Uiso 1 1 calc R U
C12 C 0.2136(2) 0.1524(2) -0.12629(18) 0.0179(4) Uani 1 1 d . .
H12 H 0.1565 0.0935 -0.1371 0.021 Uiso 1 1 calc R U
C13 C 0.5570(2) 0.00358(19) 0.22836(17) 0.0128(4) Uani 1 1 d . .
C14 C 0.6205(2) -0.04419(19) 0.31250(18) 0.0152(4) Uani 1 1 d . .
H14 H 0.6036 -0.1123 0.3468 0.018 Uiso 1 1 calc R U
N15 N 0.71245(17) 0.02727(16) 0.33562(15) 0.0139(4) Uani 1 1 d . .
N16 N 0.70889(17) 0.11626(17) 0.27155(15) 0.0148(4) Uani 1 1 d . .
N17 N 0.61383(17) 0.10191(16) 0.20618(15) 0.0134(4) Uani 1 1 d . .
C18 C 0.8079(2) 0.0188(2) 0.42110(18) 0.0166(4) Uani 1 1 d . .
H18A H 0.7738 -0.0050 0.4837 0.020 Uiso 1 1 calc R U
H18B H 0.8442 0.0946 0.4342 0.020 Uiso 1 1 calc R U
C19 C 0.9026(2) -0.06475(19) 0.39983(17) 0.0140(4) Uani 1 1 d . .
C20 C 0.9075(2) -0.1697(2) 0.4481(2) 0.0181(5) Uani 1 1 d . .
H20 H 0.8510 -0.1886 0.4932 0.022 Uiso 1 1 calc R U
C21 C 0.9950(2) -0.2474(2) 0.4306(2) 0.0226(5) Uani 1 1 d . .
H21 H 0.9977 -0.3193 0.4637 0.027 Uiso 1 1 calc R U
C22 C 1.0781(2) -0.2209(3) 0.3654(2) 0.0251(5) Uani 1 1 d . .
H22 H 1.1376 -0.2743 0.3533 0.030 Uiso 1 1 calc R U
C23 C 1.0737(2) -0.1148(3) 0.3178(2) 0.0247(5) Uani 1 1 d . .
H23 H 1.1307 -0.0959 0.2733 0.030 Uiso 1 1 calc R U
C24 C 0.9868(2) -0.0367(2) 0.33490(19) 0.0199(5) Uani 1 1 d . .
H24 H 0.9847 0.0356 0.3025 0.024 Uiso 1 1 calc R U

loop_
_atom_site_aniso_label
_atom_site_aniso_U_11
_atom_site_aniso_U_22
_atom_site_aniso_U_33
_atom_site_aniso_U_23
_atom_site_aniso_U_13
_atom_site_aniso_U_12
Cl1 0.0149(2) 0.0166(3) 0.0212(3) 0.0034(2) 0.0010(2) -0.00445(19)
Pt1 0.00939(5) 0.01130(5) 0.01191(5) 0.00048(2) 0.00061(3) -0.00050(2)
C1 0.0167(11) 0.0129(10) 0.0182(10) -0.0002(8) 0.0024(9) -0.0007(8)
C2 0.0117(10) 0.0139(10) 0.0123(9) -0.0019(7) 0.0016(8) 0.0009(7)
N3 0.0095(8) 0.0107(8) 0.0135(8) -0.0020(6) 0.0008(7) -0.0002(6)
C4 0.0132(10) 0.0155(10) 0.0143(10) -0.0029(8) -0.0003(8) 0.0000(8)
C5 0.0139(10) 0.0180(11) 0.0192(11) -0.0031(9) -0.0015(9) -0.0029(8)
C6 0.0196(12) 0.0151(11) 0.0225(12) -0.0020(9) 0.0026(10) -0.0043(9)
C7 0.0146(10) 0.0166(11) 0.0124(9) -0.0014(8) 0.0003(8) 0.0018(8)
C8 0.0121(10) 0.0153(10) 0.0133(9) -0.0003(8) 0.0005(8) 0.0012(8)
C9 0.0178(12) 0.0201(11) 0.0159(11) 0.0030(8) 0.0008(9) -0.0008(9)
C10 0.0211(12) 0.0256(12) 0.0154(11) 0.0050(9) 0.0007(10) 0.0039(10)
C11 0.0188(12) 0.0266(13) 0.0141(10) 0.0002(9) -0.0030(9) 0.0026(10)
C12 0.0173(11) 0.0209(11) 0.0146(10) -0.0033(9) -0.0011(9) 0.0007(9)
C13 0.0119(10) 0.0119(9) 0.0149(9) -0.0008(8) 0.0026(8) 0.0011(8)
C14 0.0156(10) 0.0135(10) 0.0165(10) -0.0005(8) 0.0021(8) -0.0003(8)
N15 0.0126(9) 0.0138(9) 0.0149(8) -0.0001(7) 0.0006(7) 0.0025(7)
N16 0.0123(9) 0.0145(9) 0.0170(9) 0.0002(7) -0.0008(7) 0.0007(7)
N17 0.0118(9) 0.0140(9) 0.0142(8) 0.0004(7) 0.0003(7) 0.0000(7)
C18 0.0161(11) 0.0178(11) 0.0143(10) -0.0033(8) -0.0045(9) 0.0035(8)
C19 0.0120(10) 0.0166(10) 0.0127(9) -0.0019(8) -0.0024(8) 0.0002(8)
C20 0.0153(11) 0.0198(11) 0.0184(11) 0.0008(9) -0.0013(9) 0.0013(9)
C21 0.0210(12) 0.0208(12) 0.0240(12) 0.0000(9) -0.0058(10) 0.0055(9)
C22 0.0150(12) 0.0317(14) 0.0269(13) -0.0104(11) -0.0045(10) 0.0075(11)
C23 0.0130(11) 0.0380(15) 0.0233(12) -0.0053(11) 0.0028(10) -0.0028(10)
C24 0.0171(11) 0.0225(12) 0.0197(11) -0.0008(9) -0.0001(9) -0.0027(9)

loop_
_atom_type_symbol
_atom_type_description
_atom_type_scat_dispersion_real
_atom_type_scat_dispersion_imag
_atom_type_scat_source
C C 0.0033 0.0016 'International Tables Vol C Tables 4.2.6.8 and 6.1.1.4'
H H 0.0000 0.0000 'International Tables Vol C Tables 4.2.6.8 and 6.1.1.4'
N N 0.0061 0.0033 'International Tables Vol C Tables 4.2.6.8 and 6.1.1.4'
Cl Cl 0.1484 0.1585 'International Tables Vol C Tables 4.2.6.8 and 6.1.1.4'
Pt Pt -1.7033 8.3905 'International Tables Vol C Tables 4.2.6.8 and 6.1.1.4'

loop_
_geom_angle_atom_site_label_1
_geom_angle_atom_site_label_2
_geom_angle_atom_site_label_3
_geom_angle
N3 Pt1 C8 82.29(9)
N3 Pt1 N17 79.00(8)
C8 Pt1 N17 161.29(9)
N3 Pt1 Cl1 178.23(6)
C8 Pt1 Cl1 96.02(7)
N17 Pt1 Cl1 102.69(5)
C2 C1 C6 118.4(2)
C2 C1 H1 120.8
C6 C1 H1 120.8
N3 C2 C1 120.4(2)
N3 C2 C13 112.37(19)
C1 C2 C13 127.2(2)
C4 N3 C2 122.29(19)
C4 N3 Pt1 117.51(15)
C2 N3 Pt1 120.20(15)
N3 C4 C5 118.9(2)
N3 C4 C7 112.3(2)
C5 C4 C7 128.7(2)
C4 C5 C6 119.6(2)
C4 C5 H5 120.2
C6 C5 H5 120.2
C1 C6 C5 120.4(2)
C1 C6 H6 119.8
C5 C6 H6 119.8
C12 C7 C8 121.4(2)
C12 C7 C4 123.2(2)
C8 C7 C4 115.3(2)
C9 C8 C7 117.3(2)
C9 C8 Pt1 130.19(18)
C7 C8 Pt1 112.50(16)
C10 C9 C8 121.0(2)
C10 C9 H9 119.5
C8 C9 H9 119.5
C9 C10 C11 121.0(2)
C9 C10 H10 119.5
C11 C10 H10 119.5
C12 C11 C10 119.3(2)
C12 C11 H11 120.3
C10 C11 H11 120.3
C11 C12 C7 120.0(2)
C11 C12 H12 120.0
C7 C12 H12 120.0
C14 C13 N17 107.4(2)
C14 C13 C2 135.4(2)
N17 C13 C2 117.23(19)
N15 C14 C13 104.5(2)
N15 C14 H14 127.8
C13 C14 H14 127.8
N16 N15 C14 112.19(19)
N16 N15 C18 119.89(19)
C14 N15 C18 127.9(2)
N17 N16 N15 105.92(18)
N16 N17 C13 110.01(18)
N16 N17 Pt1 138.73(15)
C13 N17 Pt1 111.12(14)
N15 C18 C19 112.50(18)
N15 C18 H18A 109.1
C19 C18 H18A 109.1
N15 C18 H18B 109.1
C19 C18 H18B 109.1
H18A C18 H18B 107.8
C20 C19 C24 119.8(2)
C20 C19 C18 119.2(2)
C24 C19 C18 121.0(2)
C19 C20 C21 120.1(2)
C19 C20 H20 119.9
C21 C20 H20 119.9
C22 C21 C20 120.6(3)
C22 C21 H21 119.7
C20 C21 H21 119.7
C21 C22 C23 119.2(3)
C21 C22 H22 120.4
C23 C22 H22 120.4
C24 C23 C22 120.7(3)
C24 C23 H23 119.6
C22 C23 H23 119.6
C23 C24 C19 119.7(2)
C23 C24 H24 120.2
C19 C24 H24 120.2

loop_
_geom_bond_atom_site_label_1
_geom_bond_atom_site_label_2
_geom_bond_distance
Cl1 Pt1 2.2949(6)
Pt1 N3 1.9636(18)
Pt1 C8 1.976(2)
Pt1 N17 2.1278(19)
C1 C2 1.385(3)
C1 C6 1.386(3)
C1 H1 0.9500
C2 N3 1.354(3)
C2 C13 1.461(3)
N3 C4 1.354(3)
C4 C5 1.388(3)
C4 C7 1.468(3)
C5 C6 1.392(3)
C5 H5 0.9500
C6 H6 0.9500
C7 C12 1.394(3)
C7 C8 1.425(3)
C8 C9 1.398(3)
C9 C10 1.394(4)
C9 H9 0.9500
C10 C11 1.395(4)
C10 H10 0.9500
C11 C12 1.390(4)
C11 H11 0.9500
C12 H12 0.9500
C13 C14 1.371(3)
C13 N17 1.373(3)
C14 N15 1.350(3)
C14 H14 0.9500
N15 N16 1.342(3)
N15 C18 1.475(3)
N16 N17 1.314(3)
C18 C19 1.508(3)
C18 H18A 0.9900
C18 H18B 0.9900
C19 C20 1.387(3)
C19 C24 1.395(3)
C20 C21 1.390(4)
C20 H20 0.9500
C21 C22 1.383(4)
C21 H21 0.9500
C22 C23 1.395(4)
C22 H22 0.9500
C23 C24 1.387(4)
C23 H23 0.9500
C24 H24 0.9500

loop_
_geom_torsion_atom_site_label_1
_geom_torsion_atom_site_label_2
_geom_torsion_atom_site_label_3
_geom_torsion_atom_site_label_4
_geom_torsion
C6 C1 C2 N3 -1.1(3)
C6 C1 C2 C13 179.3(2)
C1 C2 N3 C4 0.7(3)
C13 C2 N3 C4 -179.7(2)
C1 C2 N3 Pt1 -179.49(16)
C13 C2 N3 Pt1 0.2(2)
C2 N3 C4 C5 0.1(3)
Pt1 N3 C4 C5 -179.78(17)
C2 N3 C4 C7 -179.69(19)
Pt1 N3 C4 C7 0.5(3)
N3 C4 C5 C6 -0.3(4)
C7 C4 C5 C6 179.4(2)
C2 C1 C6 C5 0.9(4)
C4 C5 C6 C1 -0.2(4)
N3 C4 C7 C12 178.6(2)
C5 C4 C7 C12 -1.1(4)
N3 C4 C7 C8 -2.2(3)
C5 C4 C7 C8 178.1(2)
C12 C7 C8 C9 0.6(3)
C4 C7 C8 C9 -178.6(2)
C12 C7 C8 Pt1 -177.91(18)
C4 C7 C8 Pt1 2.8(3)
C7 C8 C9 C10 -0.1(4)
Pt1 C8 C9 C10 178.1(2)
C8 C9 C10 C11 -0.5(4)
C9 C10 C11 C12 0.6(4)
C10 C11 C12 C7 0.0(4)
C8 C7 C12 C11 -0.6(4)
C4 C7 C12 C11 178.6(2)
N3 C2 C13 C14 176.3(2)
C1 C2 C13 C14 -4.1(4)
N3 C2 C13 N17 -2.2(3)
C1 C2 C13 N17 177.4(2)
N17 C13 C14 N15 -0.6(2)
C2 C13 C14 N15 -179.3(2)
C13 C14 N15 N16 0.5(3)
C13 C14 N15 C18 178.5(2)
C14 N15 N16 N17 -0.2(3)
C18 N15 N16 N17 -178.40(19)
N15 N16 N17 C13 -0.2(2)
N15 N16 N17 Pt1 174.71(18)
C14 C13 N17 N16 0.5(3)
C2 C13 N17 N16 179.46(19)
C14 C13 N17 Pt1 -175.90(15)
C2 C13 N17 Pt1 3.1(2)
N16 N15 C18 C19 -102.4(2)
C14 N15 C18 C19 79.7(3)
N15 C18 C19 C20 -105.1(3)
N15 C18 C19 C24 76.7(3)
C24 C19 C20 C21 -1.0(4)
C18 C19 C20 C21 -179.1(2)
C19 C20 C21 C22 0.2(4)
C20 C21 C22 C23 0.4(4)
C21 C22 C23 C24 -0.3(4)
C22 C23 C24 C19 -0.4(4)
C20 C19 C24 C23 1.0(4)
C18 C19 C24 C23 179.2(2)
